data_1519164
loop_
_publ_author_name
'Kelly, Dave G.'
'Coles, Simon J.'
'Hursthouse, Michael B.'

_publ_section_title
;
 C28H26Cl4Ni2O2P2
;
_journal_name_full 'Crystal Structure Report Archive'
_journal_page_first 1205
_journal_year 1996
_chemical_formula_moiety 'C28 H26 Cl4 Ni2 O2 P2'
_chemical_formula_sum 'C28 H26 Cl4 Ni2 O2 P2'
_chemical_formula_weight 715.65
_space_group_IT_number 2
_symmetry_cell_setting triclinic
_symmetry_space_group_name_Hall '-P 1'
_symmetry_space_group_name_H-M 'P -1'
_atom_sites_solution_hydrogens geom
_atom_sites_solution_primary direct
_atom_sites_solution_secondary difmap
_cell_angle_alpha 96.289(8)
_cell_angle_beta 89.803(6)
_cell_angle_gamma 97.961(9)
_cell_formula_units_Z 2
_cell_length_a 7.9894(12)
_cell_length_b 14.1019(19)
_cell_length_c 14.478(2)
_cell_measurement_temperature 293(2)
_cell_volume 1605.6(4)
_computing_cell_refinement REFINE
_computing_data_collection 'MADNES (Pflugrath & Messerschmidt, 1989)'
_computing_data_reduction 'ABSURD (Karaulov, 1992)'
_computing_publication_material SHELXL97
_computing_structure_refinement 'SHELXL97 (Sheldrick, 2008)'
_computing_structure_solution 'SIR92 (Altomare, Cascarano, Giacovazzo & Guaglitardi, 1993)'
_diffrn_ambient_temperature 293(2)
_diffrn_measured_fraction_theta_full 0.745
_diffrn_measured_fraction_theta_max 0.745
_diffrn_measurement_device_type 'Delft instruments FAST area detector'
_diffrn_measurement_method 'Intensity measurements as described by Darr, Drake, Hursthouse & Malik (1993)'
_diffrn_radiation_monochromator graphite
_diffrn_radiation_source 'rotating anode generator'
_diffrn_radiation_type MoK\a
_diffrn_radiation_wavelength 0.71069
_diffrn_reflns_av_R_equivalents 0.0722
_diffrn_reflns_av_sigmaI/netI 0.0928
_diffrn_reflns_limit_h_max 8
_diffrn_reflns_limit_h_min -7
_diffrn_reflns_limit_k_max 16
_diffrn_reflns_limit_k_min -16
_diffrn_reflns_limit_l_max 16
_diffrn_reflns_limit_l_min -13
_diffrn_reflns_number 6496
_diffrn_reflns_theta_full 25.09
_diffrn_reflns_theta_max 25.09
_diffrn_reflns_theta_min 1.92
_exptl_absorpt_coefficient_mu 1.629
_exptl_absorpt_correction_T_max 0.8945
_exptl_absorpt_correction_T_min 0.8412
_exptl_absorpt_correction_type multi-scan
_exptl_absorpt_process_details 'SORTAV (R.H. Blessing, 1995, 1997)'
_exptl_crystal_colour unk
_exptl_crystal_density_diffrn 1.480
_exptl_crystal_density_method 'not measured'
_exptl_crystal_description unk
_exptl_crystal_F_000 728
_exptl_crystal_size_max 0.11
_exptl_crystal_size_mid 0.07
_exptl_crystal_size_min 0.07
_refine_diff_density_max 1.909
_refine_diff_density_min -0.995
_refine_diff_density_rms 0.174
_refine_ls_extinction_method none
_refine_ls_goodness_of_fit_ref 1.006
_refine_ls_hydrogen_treatment constr
_refine_ls_matrix_type full
_refine_ls_number_parameters 343
_refine_ls_number_reflns 4270
_refine_ls_number_restraints 0
_refine_ls_restrained_S_all 1.006
_refine_ls_R_factor_all 0.0963
_refine_ls_R_factor_gt 0.0821
_refine_ls_shift/su_max 0.001
_refine_ls_shift/su_mean 0.000
_refine_ls_structure_factor_coef Fsqd
_refine_ls_weighting_details 'calc w=1/[\s^2^(Fo^2^)+(0.1966P)^2^+0.0000P] where P=(Fo^2^+2Fc^2^)/3'
_refine_ls_weighting_scheme calc
_refine_ls_wR_factor_gt 0.2449
_refine_ls_wR_factor_ref 0.2566
_reflns_number_gt 3244
_reflns_number_total 4270
_reflns_threshold_expression >2\s(I)
_cod_data_source_file eCrystal-1205.cif
_cod_data_source_block s92
_cod_depositor_comments
;
Citation :
Kelly, Dave G. and Coles, Simon J. and Hursthouse, Michael B. (1996) 
University of Southampton, Crystal Structure Report Archive. 
(doi:10.5258/ecrystals/1205)

More at:
http://ecrystals.chem.soton.ac.uk/1205/

The following automatic conversions were performed:

'_symmetry_cell_setting' value 'Triclinic' changed to 'triclinic'
according to the built-in table from CIF Core dictionary named
'cif_core.dic' version 2.4.1 from 2010-06-29.

Automatic conversion script
Id: cif_fix_values 3105 2015-03-04 15:46:00Z robertas 
;
_cod_original_cell_volume 1605.7(4)
_cod_original_sg_symbol_Hall -P1
_cod_original_sg_symbol_H-M P-1
_cod_database_code 1519164

loop_
_symmetry_equiv_pos_as_xyz
'x, y, z'
'-x, -y, -z'

loop_
_atom_site_label
_atom_site_type_symbol
_atom_site_fract_x
_atom_site_fract_y
_atom_site_fract_z
_atom_site_U_iso_or_equiv
_atom_site_adp_type
_atom_site_occupancy
_atom_site_symmetry_multiplicity
_atom_site_calc_flag
_atom_site_refinement_flags
_atom_site_disorder_assembly
_atom_site_disorder_group
Ni1 Ni -0.08822(13) 0.43087(7) 0.58375(7) 0.0323(4) Uani 1 1 d . . .
Ni2 Ni 0.40693(11) 0.08175(6) 0.94393(6) 0.0245(4) Uani 1 1 d . . .
Cl1 Cl -0.0497(6) 0.4372(4) 0.7411(3) 0.1175(16) Uani 1 1 d . . .
Cl2 Cl -0.1124(5) 0.4257(3) 0.4248(2) 0.0973(12) Uani 1 1 d . . .
Cl3 Cl 0.4633(5) 0.0626(3) 1.0976(2) 0.0922(12) Uani 1 1 d . . .
Cl4 Cl 0.3704(4) 0.0983(3) 0.7907(2) 0.0771(9) Uani 1 1 d . . .
P1 P -0.2614(4) 0.2952(2) 0.5898(2) 0.0660(9) Uani 1 1 d . A .
P2 P 0.3000(4) 0.2172(2) 0.9874(2) 0.0596(8) Uani 1 1 d . . .
C1 C -0.4128(17) 0.2970(10) 0.6864(9) 0.080(4) Uani 1 1 d . . .
H1A H -0.4946 0.2390 0.6784 0.096 Uiso 1 1 calc R A .
H1B H -0.3529 0.2978 0.7447 0.096 Uiso 1 1 calc R . .
C2 C -0.502(3) 0.3829(18) 0.6897(12) 0.138(8) Uani 1 1 d . A -1
H2 H -0.4264 0.4368 0.7115 0.166 Uiso 1 1 calc R A -1
C4 C -0.3925(15) 0.2578(9) 0.4901(9) 0.070(3) Uani 1 1 d . . .
C5 C -0.5092(18) 0.3207(12) 0.4581(10) 0.092(4) Uani 1 1 d . A .
H5 H -0.5082 0.3824 0.4884 0.110 Uiso 1 1 calc R . .
C6 C -0.613(2) 0.2913(13) 0.3882(11) 0.097(5) Uani 1 1 d . . .
H6 H -0.6916 0.3302 0.3727 0.117 Uiso 1 1 calc R A .
C7 C -0.609(2) 0.1993(14) 0.3351(13) 0.113(6) Uani 1 1 d . A .
H7 H -0.6805 0.1804 0.2838 0.136 Uiso 1 1 calc R . .
C8 C -0.500(2) 0.1400(13) 0.3600(12) 0.100(5) Uani 1 1 d . . .
H8 H -0.4928 0.0816 0.3246 0.120 Uiso 1 1 calc R A .
C9 C -0.3992(17) 0.1678(10) 0.4388(10) 0.084(4) Uani 1 1 d . A .
H9 H -0.3329 0.1243 0.4583 0.101 Uiso 1 1 calc R . .
C10 C -0.1395(15) 0.1965(10) 0.6006(9) 0.075(4) Uani 1 1 d . . .
C11 C 0.0180(19) 0.2036(12) 0.5615(11) 0.100(5) Uani 1 1 d . A .
H11 H 0.0597 0.2596 0.5357 0.120 Uiso 1 1 calc R . .
C12 C 0.123(2) 0.1256(14) 0.5590(19) 0.144(9) Uani 1 1 d . . .
H12 H 0.2200 0.1250 0.5237 0.173 Uiso 1 1 calc R A .
C13 C 0.060(3) 0.0473(16) 0.6178(16) 0.132(8) Uani 1 1 d . A .
H13 H 0.1272 0.0008 0.6296 0.158 Uiso 1 1 calc R . .
C14 C -0.098(3) 0.0469(14) 0.6534(14) 0.136(8) Uani 1 1 d . . .
H14 H -0.1442 -0.0065 0.6821 0.163 Uiso 1 1 calc R A .
C15 C -0.1963(19) 0.1203(11) 0.6499(12) 0.100(5) Uani 1 1 d . A .
H15 H -0.2992 0.1181 0.6804 0.119 Uiso 1 1 calc R . .
C16 C 0.1735(16) 0.2609(10) 0.9041(10) 0.085(4) Uani 1 1 d . . .
H16A H 0.1394 0.3213 0.9309 0.102 Uiso 1 1 calc R . .
H16B H 0.2418 0.2740 0.8502 0.102 Uiso 1 1 calc R . .
C17 C 0.0144(17) 0.1905(13) 0.8721(12) 0.098(5) Uani 1 1 d . . .
H17 H 0.0235 0.1410 0.8252 0.117 Uiso 1 1 calc R . .
O2 O -0.140(3) 0.199(2) 0.9109(16) 0.303(15) Uani 1 1 d . . .
C19 C 0.1660(14) 0.2121(8) 1.0882(8) 0.061(3) Uani 1 1 d . . .
C20 C 0.1470(15) 0.2961(9) 1.1443(9) 0.075(3) Uani 1 1 d . . .
H20 H 0.2116 0.3540 1.1338 0.090 Uiso 1 1 calc R . .
C21 C 0.031(2) 0.2937(14) 1.2163(11) 0.103(5) Uani 1 1 d . . .
H21 H 0.0147 0.3506 1.2517 0.124 Uiso 1 1 calc R . .
C22 C -0.0583(18) 0.2087(17) 1.2354(13) 0.119(7) Uani 1 1 d . . .
H22 H -0.1319 0.2075 1.2853 0.143 Uiso 1 1 calc R . .
C23 C -0.039(2) 0.1203(14) 1.1779(12) 0.111(6) Uani 1 1 d . . .
H23 H -0.0982 0.0615 1.1897 0.134 Uiso 1 1 calc R . .
C24 C 0.0731(15) 0.1268(10) 1.1043(9) 0.076(3) Uani 1 1 d . . .
H24 H 0.0849 0.0715 1.0648 0.091 Uiso 1 1 calc R . .
C25 C 0.4777(15) 0.3112(9) 1.0160(9) 0.075(4) Uani 1 1 d . . .
C26 C 0.5544(17) 0.3214(10) 1.1056(10) 0.082(4) Uani 1 1 d . . .
H26 H 0.5115 0.2831 1.1509 0.099 Uiso 1 1 calc R . .
C27 C 0.7020(17) 0.3935(11) 1.1241(13) 0.094(5) Uani 1 1 d . . .
H27 H 0.7544 0.4012 1.1822 0.113 Uiso 1 1 calc R . .
C28 C 0.7626(18) 0.4475(12) 1.0611(14) 0.101(5) Uani 1 1 d . . .
H28 H 0.8552 0.4947 1.0747 0.121 Uiso 1 1 calc R . .
C29 C 0.684(2) 0.4332(12) 0.9694(14) 0.111(5) Uani 1 1 d . . .
H29 H 0.7326 0.4697 0.9240 0.133 Uiso 1 1 calc R . .
C30 C 0.5414(18) 0.3688(10) 0.9461(10) 0.085(4) Uani 1 1 d . . .
H30 H 0.4898 0.3632 0.8879 0.102 Uiso 1 1 calc R . .
O1 O -0.640(4) 0.410(3) 0.674(2) 0.41(3) Uani 1 1 d . . .

loop_
_atom_site_aniso_label
_atom_site_aniso_U_11
_atom_site_aniso_U_22
_atom_site_aniso_U_33
_atom_site_aniso_U_23
_atom_site_aniso_U_13
_atom_site_aniso_U_12
Ni1 0.0487(7) 0.0249(6) 0.0182(6) 0.0002(4) 0.0052(5) -0.0110(4)
Ni2 0.0282(6) 0.0221(6) 0.0233(6) -0.0031(4) -0.0043(4) 0.0079(4)
Cl1 0.152(4) 0.126(4) 0.057(2) 0.014(2) -0.012(2) -0.049(3)
Cl2 0.130(3) 0.087(3) 0.057(2) 0.0015(17) 0.0022(19) -0.042(2)
Cl3 0.139(3) 0.086(2) 0.060(2) -0.0102(17) -0.013(2) 0.058(2)
Cl4 0.091(2) 0.081(2) 0.0602(19) 0.0112(16) 0.0060(16) 0.0150(17)
P1 0.075(2) 0.0596(19) 0.062(2) 0.0049(15) 0.0081(15) 0.0038(14)
P2 0.0638(18) 0.0508(17) 0.0635(19) 0.0028(14) 0.0031(14) 0.0081(13)
C1 0.087(9) 0.084(9) 0.074(9) 0.021(7) 0.010(7) 0.013(7)
C2 0.17(2) 0.18(2) 0.071(11) 0.015(12) 0.030(12) 0.069(17)
C4 0.073(8) 0.065(8) 0.073(8) 0.015(7) 0.006(6) 0.003(6)
C5 0.094(10) 0.106(12) 0.074(9) -0.005(8) -0.008(8) 0.022(9)
C6 0.106(12) 0.107(13) 0.081(11) 0.005(9) -0.007(9) 0.026(9)
C7 0.107(13) 0.118(15) 0.114(14) 0.039(12) -0.026(11) -0.010(11)
C8 0.099(11) 0.107(12) 0.086(11) -0.016(9) -0.003(9) 0.010(9)
C9 0.079(9) 0.076(9) 0.090(10) -0.007(8) 0.003(8) -0.002(7)
C10 0.068(8) 0.078(9) 0.077(9) -0.008(7) -0.005(7) 0.010(6)
C11 0.092(11) 0.102(12) 0.103(12) 0.003(9) 0.019(9) 0.014(9)
C12 0.086(12) 0.091(13) 0.24(3) -0.032(16) -0.051(14) 0.001(10)
C13 0.091(13) 0.124(17) 0.16(2) -0.064(15) -0.025(13) 0.018(12)
C14 0.19(2) 0.086(13) 0.131(17) -0.002(11) -0.052(17) 0.026(13)
C15 0.103(11) 0.082(10) 0.120(13) 0.046(10) -0.007(10) 0.009(8)
C16 0.084(9) 0.083(10) 0.090(10) 0.005(8) 0.003(8) 0.018(7)
C17 0.054(8) 0.127(13) 0.107(12) -0.013(10) 0.004(8) 0.013(8)
O2 0.191(17) 0.47(4) 0.19(2) 0.04(2) -0.028(16) -0.14(2)
C19 0.060(7) 0.053(7) 0.070(8) 0.002(6) -0.001(6) 0.010(5)
C20 0.079(8) 0.060(8) 0.089(9) 0.014(7) 0.016(7) 0.012(6)
C21 0.094(11) 0.123(14) 0.101(12) 0.012(10) 0.029(9) 0.046(10)
C22 0.060(9) 0.20(2) 0.104(14) 0.046(15) 0.026(9) 0.019(11)
C23 0.114(12) 0.111(14) 0.096(12) 0.011(11) 0.027(10) -0.030(10)
C24 0.072(8) 0.077(9) 0.075(9) -0.001(7) 0.012(6) -0.002(6)
C25 0.069(8) 0.074(8) 0.078(9) -0.019(7) -0.005(7) 0.023(6)
C26 0.078(9) 0.075(9) 0.091(10) 0.006(8) -0.016(8) 0.002(7)
C27 0.072(9) 0.081(10) 0.128(14) 0.003(10) -0.021(9) 0.008(7)
C28 0.081(10) 0.083(11) 0.135(16) 0.019(11) 0.004(10) -0.009(8)
C29 0.124(13) 0.084(11) 0.120(15) 0.023(10) 0.033(11) -0.014(10)
C30 0.096(9) 0.075(9) 0.075(9) 0.011(7) 0.033(7) -0.018(7)
O1 0.26(3) 0.76(8) 0.23(3) -0.04(4) 0.04(2) 0.25(4)

loop_
_atom_type_symbol
_atom_type_description
_atom_type_scat_dispersion_real
_atom_type_scat_dispersion_imag
_atom_type_scat_source
C C 0.0033 0.0016 'International Tables Vol C Tables 4.2.6.8 and 6.1.1.4'
H H 0.0000 0.0000 'International Tables Vol C Tables 4.2.6.8 and 6.1.1.4'
P P 0.1023 0.0942 'International Tables Vol C Tables 4.2.6.8 and 6.1.1.4'
Cl Cl 0.1484 0.1585 'International Tables Vol C Tables 4.2.6.8 and 6.1.1.4'
Ni Ni 0.3393 1.1124 'International Tables Vol C Tables 4.2.6.8 and 6.1.1.4'
O O 0.0106 0.0060 'International Tables Vol C Tables 4.2.6.8 and 6.1.1.4'

loop_
_geom_angle_atom_site_label_1
_geom_angle_atom_site_label_2
_geom_angle_atom_site_label_3
_geom_angle
_geom_angle_site_symmetry_1
_geom_angle_site_symmetry_3
P1 Ni1 Cl1 88.09(14) . .
P1 Ni1 Cl2 93.74(12) . .
Cl1 Ni1 Cl2 177.13(16) . .
P1 Ni1 Cl2 177.08(15) . 2_566
Cl1 Ni1 Cl2 92.11(14) . 2_566
Cl2 Ni1 Cl2 85.95(12) . 2_566
P2 Ni2 Cl4 91.60(12) . .
P2 Ni2 Cl3 91.17(12) . .
Cl4 Ni2 Cl3 175.97(13) . .
P2 Ni2 Cl3 176.82(13) . 2_657
Cl4 Ni2 Cl3 90.46(12) . 2_657
Cl3 Ni2 Cl3 86.65(12) . 2_657
Ni1 Cl2 Ni1 94.05(12) . 2_566
Ni2 Cl3 Ni2 93.35(12) . 2_657
C4 P1 C10 105.4(6) . .
C4 P1 C1 103.5(6) . .
C10 P1 C1 107.5(6) . .
C4 P1 Ni1 115.0(4) . .
C10 P1 Ni1 109.8(4) . .
C1 P1 Ni1 114.9(5) . .
C16 P2 C19 103.4(6) . .
C16 P2 C25 106.3(6) . .
C19 P2 C25 107.8(6) . .
C16 P2 Ni2 117.4(5) . .
C19 P2 Ni2 114.4(4) . .
C25 P2 Ni2 107.0(4) . .
C2 C1 P1 110.8(10) . .
C2 C1 H1A 109.5 . .
P1 C1 H1A 109.5 . .
C2 C1 H1B 109.5 . .
P1 C1 H1B 109.5 . .
H1A C1 H1B 108.1 . .
O1 C2 C1 144(3) . .
O1 C2 H2 108.2 . .
C1 C2 H2 108.2 . .
C9 C4 C5 115.2(13) . .
C9 C4 P1 123.6(10) . .
C5 C4 P1 121.1(10) . .
C6 C5 C4 121.4(15) . .
C6 C5 H5 119.3 . .
C4 C5 H5 119.3 . .
C5 C6 C7 120.8(16) . .
C5 C6 H6 119.6 . .
C7 C6 H6 119.6 . .
C8 C7 C6 119.8(16) . .
C8 C7 H7 120.1 . .
C6 C7 H7 120.1 . .
C7 C8 C9 119.2(16) . .
C7 C8 H8 120.4 . .
C9 C8 H8 120.4 . .
C8 C9 C4 123.2(15) . .
C8 C9 H9 118.4 . .
C4 C9 H9 118.4 . .
C11 C10 C15 120.4(13) . .
C11 C10 P1 117.0(11) . .
C15 C10 P1 122.5(11) . .
C10 C11 C12 122.1(16) . .
C10 C11 H11 118.9 . .
C12 C11 H11 118.9 . .
C11 C12 C13 114.8(19) . .
C11 C12 H12 122.6 . .
C13 C12 H12 122.6 . .
C14 C13 C12 117(2) . .
C14 C13 H13 121.4 . .
C12 C13 H13 121.4 . .
C13 C14 C15 125(2) . .
C13 C14 H14 117.6 . .
C15 C14 H14 117.6 . .
C10 C15 C14 119.3(17) . .
C10 C15 H15 120.4 . .
C14 C15 H15 120.4 . .
C17 C16 P2 113.7(11) . .
C17 C16 H16A 108.8 . .
P2 C16 H16A 108.8 . .
C17 C16 H16B 108.8 . .
P2 C16 H16B 108.8 . .
H16A C16 H16B 107.7 . .
O2 C17 C16 121.8(17) . .
O2 C17 H17 119.1 . .
C16 C17 H17 119.1 . .
C24 C19 C20 120.2(11) . .
C24 C19 P2 119.7(9) . .
C20 C19 P2 119.9(9) . .
C19 C20 C21 119.9(13) . .
C19 C20 H20 120.1 . .
C21 C20 H20 120.1 . .
C22 C21 C20 120.7(16) . .
C22 C21 H21 119.6 . .
C20 C21 H21 119.6 . .
C21 C22 C23 119.9(15) . .
C21 C22 H22 120.1 . .
C23 C22 H22 120.1 . .
C24 C23 C22 117.4(14) . .
C24 C23 H23 121.3 . .
C22 C23 H23 121.3 . .
C19 C24 C23 121.8(14) . .
C19 C24 H24 119.1 . .
C23 C24 H24 119.1 . .
C30 C25 C26 121.9(13) . .
C30 C25 P2 118.6(10) . .
C26 C25 P2 119.4(11) . .
C25 C26 C27 117.9(15) . .
C25 C26 H26 121.1 . .
C27 C26 H26 121.1 . .
C28 C27 C26 121.4(16) . .
C28 C27 H27 119.3 . .
C26 C27 H27 119.3 . .
C27 C28 C29 119.2(15) . .
C27 C28 H28 120.4 . .
C29 C28 H28 120.4 . .
C30 C29 C28 123.5(15) . .
C30 C29 H29 118.2 . .
C28 C29 H29 118.2 . .
C29 C30 C25 116.0(15) . .
C29 C30 H30 122.0 . .
C25 C30 H30 122.0 . .

loop_
_geom_bond_atom_site_label_1
_geom_bond_atom_site_label_2
_geom_bond_distance
_geom_bond_site_symmetry_2
Ni1 P1 2.210(3) .
Ni1 Cl1 2.290(4) .
Ni1 Cl2 2.303(4) .
Ni1 Cl2 2.415(4) 2_566
Ni2 P2 2.227(3) .
Ni2 Cl4 2.279(3) .
Ni2 Cl3 2.324(3) .
Ni2 Cl3 2.427(3) 2_657
Cl2 Ni1 2.415(4) 2_566
Cl3 Ni2 2.427(3) 2_657
P1 C4 1.776(13) .
P1 C10 1.825(13) .
P1 C1 1.846(13) .
P2 C16 1.788(14) .
P2 C19 1.809(12) .
P2 C25 1.818(14) .
C1 C2 1.49(2) .
C1 H1A 0.9700 .
C1 H1B 0.9700 .
C2 O1 1.24(3) .
C2 H2 0.9300 .
C4 C9 1.392(18) .
C4 C5 1.480(18) .
C5 C6 1.307(19) .
C5 H5 0.9300 .
C6 C7 1.44(2) .
C6 H6 0.9300 .
C7 C8 1.37(2) .
C7 H7 0.9300 .
C8 C9 1.39(2) .
C8 H8 0.9300 .
C9 H9 0.9300 .
C10 C11 1.374(18) .
C10 C15 1.379(18) .
C11 C12 1.47(2) .
C11 H11 0.9300 .
C12 C13 1.50(3) .
C12 H12 0.9300 .
C13 C14 1.37(3) .
C13 H13 0.9300 .
C14 C15 1.39(2) .
C14 H14 0.9300 .
C15 H15 0.9300 .
C16 C17 1.54(2) .
C16 H16A 0.9700 .
C16 H16B 0.9700 .
C17 O2 1.37(3) .
C17 H17 0.9300 .
C19 C24 1.366(17) .
C19 C20 1.387(16) .
C20 C21 1.391(18) .
C20 H20 0.9300 .
C21 C22 1.36(2) .
C21 H21 0.9300 .
C22 C23 1.45(2) .
C22 H22 0.9300 .
C23 C24 1.390(19) .
C23 H23 0.9300 .
C24 H24 0.9300 .
C25 C30 1.415(18) .
C25 C26 1.421(18) .
C26 C27 1.451(19) .
C26 H26 0.9300 .
C27 C28 1.30(2) .
C27 H27 0.9300 .
C28 C29 1.45(2) .
C28 H28 0.9300 .
C29 C30 1.37(2) .
C29 H29 0.9300 .
C30 H30 0.9300 .
